data_4022242
loop_
_publ_author_name
'Anxin Wu'
'Arindam Chakraborty'
'Dariusz Witt'
'Jason Lagona'
'Fehmi Damkaci'
'Marie A. Ofori'
'Jessica K. Chiles'
'James C. Fettinger'
'Lyle Isaacs'

_publ_contact_author
;
Lyle Isaacs
University of Maryland
Department of Chemistry and Biochemistry
College Park, MD 20742
;
_publ_contact_author_email LI8@umail.umd.edu
_publ_section_title
;
 Methylene-Bridged Glycoluril Dimers: Synthetic Methods
;
_journal_name_full 'Journal of Organic Chemistry'
_journal_page_first 5817
_journal_page_last 5830
_journal_paper_doi 10.1021/jo0258958
_journal_volume 67
_journal_year 2002
_chemical_formula_sum 'C65 H57 Cl3 N8 O4'
_chemical_formula_weight 1120.54
_chemical_name_systematic
; 
 ? 
;
_space_group_IT_number 2
_symmetry_cell_setting triclinic
_symmetry_space_group_name_Hall '-P 1'
_symmetry_space_group_name_H-M 'P -1'
_atom_sites_solution_hydrogens geom
_atom_sites_solution_primary direct
_atom_sites_solution_secondary difmap
_audit_creation_method SHELXL-97
_cell_angle_alpha 107.588(2)
_cell_angle_beta 101.468(2)
_cell_angle_gamma 108.218(2)
_cell_formula_units_Z 2
_cell_length_a 14.4877(12)
_cell_length_b 14.8574(12)
_cell_length_c 15.1182(12)
_cell_measurement_reflns_used 8241
_cell_measurement_temperature 193(2)
_cell_measurement_theta_max 27.48
_cell_measurement_theta_min 2.35
_cell_volume 2787.7(4)
_computing_cell_refinement 'Bruker SMART'
_computing_data_collection 'Bruker SMART'
_computing_data_reduction 'Bruker SAINT'
_computing_molecular_graphics 'Bruker SHELXTL'
_computing_publication_material 'Bruker SHELXTL'
_computing_structure_refinement 'SHELXL-97 (Sheldrick, 1997)'
_computing_structure_solution 'SHELXS-97 (Sheldrick, 1990)'
_diffrn_ambient_temperature 193(2)
_diffrn_measured_fraction_theta_full 0.996
_diffrn_measured_fraction_theta_max 0.996
_diffrn_measurement_device_type 'CCD area detector'
_diffrn_measurement_method 'phi and omega scans'
_diffrn_radiation_monochromator graphite
_diffrn_radiation_source 'fine-focus sealed tube'
_diffrn_radiation_type MoK\a
_diffrn_radiation_wavelength 0.71073
_diffrn_reflns_av_R_equivalents 0.0000
_diffrn_reflns_av_sigmaI/netI 0.0380
_diffrn_reflns_limit_h_max 16
_diffrn_reflns_limit_h_min -17
_diffrn_reflns_limit_k_max 17
_diffrn_reflns_limit_k_min -17
_diffrn_reflns_limit_l_max 17
_diffrn_reflns_limit_l_min -17
_diffrn_reflns_number 9787
_diffrn_reflns_theta_full 25.00
_diffrn_reflns_theta_max 25.00
_diffrn_reflns_theta_min 1.49
_diffrn_standards_decay_% 0
_exptl_absorpt_coefficient_mu 0.223
_exptl_absorpt_correction_type 'Empirical, SADABS'
_exptl_crystal_colour Colorless
_exptl_crystal_density_diffrn 1.335
_exptl_crystal_density_meas 0
_exptl_crystal_density_method 'not measured'
_exptl_crystal_description Block
_exptl_crystal_F_000 1172
_exptl_crystal_size_max 0.546
_exptl_crystal_size_mid 0.364
_exptl_crystal_size_min 0.273
_refine_diff_density_max 0.429
_refine_diff_density_min -0.271
_refine_diff_density_rms 0.054
_refine_ls_extinction_method none
_refine_ls_goodness_of_fit_ref 1.082
_refine_ls_hydrogen_treatment mixed
_refine_ls_matrix_type full
_refine_ls_number_parameters 850
_refine_ls_number_reflns 9790
_refine_ls_number_restraints 0
_refine_ls_restrained_S_all 1.082
_refine_ls_R_factor_all 0.0654
_refine_ls_R_factor_gt 0.0530
_refine_ls_shift/su_max 0.001
_refine_ls_shift/su_mean 0.000
_refine_ls_structure_factor_coef Fsqd
_refine_ls_weighting_details 'calc w=1/[\s^2^(Fo^2^)+(0.0912P)^2^+0.4300P] where P=(Fo^2^+2Fc^2^)/3'
_refine_ls_weighting_scheme calc
_refine_ls_wR_factor_gt 0.1502
_refine_ls_wR_factor_ref 0.1591
_reflns_number_gt 8057
_reflns_number_total 9790
_reflns_threshold_expression >2sigma(I)
_cod_data_source_file jo0258958_s2_1.cif
_cod_data_source_block 30c
_cod_depositor_comments
;
The following automatic conversions were performed:
'_symmetry_cell_setting' value 'Triclinic' changed to 'triclinic'
according to '/home/saulius/struct/CIF-dictionaries/cif_core.dic'
dictionary named 'cif_core.dic' version 2.4.1 from 2010-06-29.

Automatic conversion script
Id: cif_fix_enum 1527 2010-12-29 10:47:43Z saulius 
;
_cod_database_code 4022242

loop_
_symmetry_equiv_pos_as_xyz
'x, y, z'
'-x, -y, -z'

loop_
_atom_site_label
_atom_site_type_symbol
_atom_site_fract_x
_atom_site_fract_y
_atom_site_fract_z
_atom_site_U_iso_or_equiv
_atom_site_adp_type
_atom_site_occupancy
_atom_site_symmetry_multiplicity
_atom_site_calc_flag
_atom_site_refinement_flags
_atom_site_disorder_assembly
_atom_site_disorder_group
C1 C 0.8417(2) 0.5315(2) 0.5255(2) 0.0590(8) Uani 1 1 d . . .
H1A H 0.7813 0.4891 0.4706 0.034(6) Uiso 1 1 calc R . .
C2 C 0.8684(3) 0.6375(3) 0.5675(3) 0.0726(10) Uani 1 1 d . . .
H2A H 0.8267 0.6671 0.5404 0.097(12) Uiso 1 1 calc R . .
C3 C 0.9543(4) 0.6987(3) 0.6476(3) 0.0774(11) Uani 1 1 d . . .
H3A H 0.9721 0.7708 0.6761 0.099(12) Uiso 1 1 calc R . .
C4 C 1.0145(3) 0.6564(2) 0.6866(2) 0.0605(8) Uani 1 1 d . . .
H4A H 1.0735 0.6995 0.7427 0.096(13) Uiso 1 1 calc R . .
C4A C 0.9906(2) 0.55068(17) 0.64506(17) 0.0429(6) Uani 1 1 d . . .
C5 C 1.06052(18) 0.50741(16) 0.68805(16) 0.0391(5) Uani 1 1 d . . .
H5A H 1.0884 0.4768 0.6376 0.034(6) Uiso 1 1 calc R . .
H5B H 1.1191 0.5647 0.7434 0.048(7) Uiso 1 1 calc R . .
N5A N 1.01191(13) 0.42953(12) 0.72323(12) 0.0317(4) Uani 1 1 d . . .
C5A C 0.94491(15) 0.32511(15) 0.65565(14) 0.0277(4) Uani 1 1 d . . .
C5B C 1.00510(15) 0.26742(15) 0.60939(14) 0.0294(4) Uani 1 1 d . . .
C5C C 0.95551(17) 0.18117(16) 0.52127(15) 0.0358(5) Uani 1 1 d . . .
H5CA H 0.8856 0.1623 0.4865 0.038(6) Uiso 1 1 calc R . .
C5G C 1.10744(17) 0.29520(18) 0.65784(17) 0.0381(5) Uani 1 1 d . . .
H5GA H 1.1425 0.3544 0.7174 0.032(6) Uiso 1 1 calc R . .
C5F C 1.1593(2) 0.2364(2) 0.6195(2) 0.0494(6) Uani 1 1 d . . .
H5FA H 1.2297 0.2558 0.6529 0.077(10) Uiso 1 1 calc R . .
C5D C 1.0077(2) 0.12283(19) 0.48420(18) 0.0472(6) Uani 1 1 d . . .
H5DA H 0.9732 0.0637 0.4245 0.065(8) Uiso 1 1 calc R . .
C5E C 1.1089(2) 0.1502(2) 0.5335(2) 0.0515(6) Uani 1 1 d . . .
H5EA H 1.1443 0.1097 0.5082 0.072(9) Uiso 1 1 calc R . .
C6 C 0.99002(14) 0.45726(14) 0.80935(14) 0.0263(4) Uani 1 1 d . . .
O6 O 1.02737(11) 0.54403(10) 0.87230(10) 0.0327(3) Uani 1 1 d . . .
N6A N 0.92208(12) 0.37064(11) 0.81202(11) 0.0242(3) Uani 1 1 d . . .
C6A C 0.88947(14) 0.27842(14) 0.72297(13) 0.0256(4) Uani 1 1 d . . .
C6B C 0.92080(15) 0.19572(14) 0.74266(14) 0.0282(4) Uani 1 1 d . . .
C6C C 1.01001(16) 0.22406(17) 0.81803(15) 0.0337(5) Uani 1 1 d . . .
H6CA H 1.0498 0.2948 0.8584 0.040(6) Uiso 1 1 calc R . .
C6G C 0.86501(17) 0.09153(16) 0.68281(16) 0.0348(5) Uani 1 1 d . . .
H6GA H 0.8057 0.0711 0.6290 0.028(5) Uiso 1 1 calc R . .
C6F C 0.8958(2) 0.01775(17) 0.70157(19) 0.0450(6) Uani 1 1 d . . .
H6FA H 0.8559 -0.0532 0.6621 0.052(7) Uiso 1 1 calc R . .
C6E C 0.9837(2) 0.04671(19) 0.77707(19) 0.0489(6) Uani 1 1 d . . .
H6EA H 1.0045 -0.0042 0.7894 0.058(8) Uiso 1 1 calc R . .
C6D C 1.04158(19) 0.14949(19) 0.83484(17) 0.0427(5) Uani 1 1 d . . .
H6DA H 1.1030 0.1695 0.8861 0.050(7) Uiso 1 1 calc R . .
C7 C 0.90568(14) 0.36700(14) 0.90300(13) 0.0248(4) Uani 1 1 d . . .
H7A H 0.9130 0.3050 0.9094 0.032(5) Uiso 1 1 calc R . .
H7B H 0.9608 0.4278 0.9583 0.024(5) Uiso 1 1 calc R . .
C7A C 0.71485(14) 0.27111(14) 0.87386(13) 0.0256(4) Uani 1 1 d . . .
N7A N 0.80809(11) 0.36492(11) 0.91288(11) 0.0246(3) Uani 1 1 d . . .
C7C C 0.80513(16) 0.20920(16) 0.98841(15) 0.0328(5) Uani 1 1 d . . .
H7CA H 0.8476 0.2792 1.0293 0.042(6) Uiso 1 1 calc R . .
C7B C 0.73132(15) 0.18507(14) 0.90124(14) 0.0276(4) Uani 1 1 d . . .
C7D C 0.81742(19) 0.13141(19) 1.01644(19) 0.0436(6) Uani 1 1 d . . .
H7DA H 0.8673 0.1486 1.0768 0.055(8) Uiso 1 1 calc R . .
C7G C 0.66881(17) 0.08195(16) 0.84297(16) 0.0360(5) Uani 1 1 d . . .
H7GA H 0.6162 0.0643 0.7843 0.036(6) Uiso 1 1 calc R . .
C7F C 0.6832(2) 0.00475(17) 0.87038(19) 0.0472(6) Uani 1 1 d . . .
H7FA H 0.6418 -0.0655 0.8294 0.051(7) Uiso 1 1 calc R . .
C7E C 0.7574(2) 0.02974(19) 0.9569(2) 0.0498(6) Uani 1 1 d . . .
H7EA H 0.7671 -0.0232 0.9753 0.056(7) Uiso 1 1 calc R . .
C8 C 0.79582(15) 0.45106(14) 0.96571(13) 0.0256(4) Uani 1 1 d . . .
O8 O 0.85953(10) 0.53921(10) 1.00149(10) 0.0319(3) Uani 1 1 d . . .
C8A C 0.63808(14) 0.31143(14) 0.92065(14) 0.0273(4) Uani 1 1 d . . .
N8A N 0.69975(13) 0.42014(12) 0.97368(13) 0.0320(4) Uani 1 1 d . . .
C8B C 0.60045(15) 0.26159(16) 0.98837(15) 0.0315(4) Uani 1 1 d . . .
C8G C 0.51366(17) 0.17026(17) 0.95112(18) 0.0387(5) Uani 1 1 d . . .
H8GA H 0.4732 0.1416 0.8839 0.035(6) Uiso 1 1 calc R . .
C8C C 0.65750(18) 0.30298(19) 1.08688(16) 0.0404(5) Uani 1 1 d . . .
H8CA H 0.7162 0.3661 1.1134 0.048(7) Uiso 1 1 calc R . .
C8F C 0.4862(2) 0.1210(2) 1.0125(2) 0.0528(7) Uani 1 1 d . . .
H8FA H 0.4267 0.0587 0.9870 0.056(8) Uiso 1 1 calc R . .
C8D C 0.6290(2) 0.2524(2) 1.1469(2) 0.0546(7) Uani 1 1 d . . .
H8DA H 0.6685 0.2811 1.2143 0.060(8) Uiso 1 1 calc R . .
C8E C 0.5442(2) 0.1613(2) 1.1096(2) 0.0587(7) Uani 1 1 d . . .
H8EA H 0.5258 0.1264 1.1507 0.064(8) Uiso 1 1 calc R . .
C9 C 0.65538(17) 0.49275(17) 1.01356(17) 0.0377(5) Uani 1 1 d . . .
H9A H 0.7110 0.5564 1.0651 0.039(6) Uiso 1 1 calc R . .
H9B H 0.6069 0.4624 1.0447 0.033(6) Uiso 1 1 calc R . .
C9A C 0.59944(18) 0.52038(18) 0.93741(18) 0.0422(6) Uani 1 1 d . . .
C10 C 0.6303(2) 0.6226(2) 0.9467(2) 0.0580(7) Uani 1 1 d . . .
H10A H 0.6872 0.6748 1.0012 0.044(7) Uiso 1 1 calc R . .
C11 C 0.5787(3) 0.6489(3) 0.8771(3) 0.0749(10) Uani 1 1 d . . .
H11A H 0.5991 0.7189 0.8849 0.092(11) Uiso 1 1 calc R . .
C12 C 0.4985(3) 0.5738(3) 0.7975(3) 0.0746(10) Uani 1 1 d . . .
H12A H 0.4638 0.5917 0.7497 0.122(15) Uiso 1 1 calc R . .
C13 C 0.4677(2) 0.4727(2) 0.7861(2) 0.0574(7) Uani 1 1 d . . .
H13A H 0.4123 0.4212 0.7301 0.076(11) Uiso 1 1 calc R . .
C13A C 0.51669(19) 0.44442(19) 0.85573(18) 0.0423(5) Uani 1 1 d . . .
C14 C 0.47885(16) 0.33278(18) 0.84237(17) 0.0379(5) Uani 1 1 d . . .
H14A H 0.4560 0.3263 0.8985 0.038(6) Uiso 1 1 calc R . .
H14B H 0.4184 0.2922 0.7822 0.027(5) Uiso 1 1 calc R . .
N14A N 0.55566(12) 0.28844(13) 0.83493(12) 0.0305(4) Uani 1 1 d . . .
C15 C 0.57639(15) 0.25690(15) 0.74950(15) 0.0298(4) Uani 1 1 d . . .
O15 O 0.52300(11) 0.24153(12) 0.66882(10) 0.0385(4) Uani 1 1 d . . .
N15A N 0.66494(12) 0.23948(12) 0.76915(12) 0.0287(4) Uani 1 1 d . . .
C16 C 0.69486(15) 0.18424(14) 0.69064(14) 0.0291(4) Uani 1 1 d . . .
H16A H 0.7104 0.1298 0.7071 0.034(6) Uiso 1 1 calc R . .
H16B H 0.6345 0.1493 0.6302 0.019(5) Uiso 1 1 calc R . .
N16A N 0.78112(12) 0.24199(12) 0.66791(11) 0.0285(4) Uani 1 1 d . . .
C17 C 0.76664(15) 0.27664(14) 0.59321(14) 0.0280(4) Uani 1 1 d . . .
O17 O 0.68463(11) 0.26602(12) 0.54216(11) 0.0384(4) Uani 1 1 d . . .
N17A N 0.85976(13) 0.32017(13) 0.58340(12) 0.0319(4) Uani 1 1 d . . .
C18 C 0.87421(18) 0.37216(18) 0.51586(16) 0.0389(5) Uani 1 1 d . . .
H18A H 0.8099 0.3411 0.4598 0.038(6) Uiso 1 1 calc R . .
H18B H 0.9289 0.3606 0.4898 0.037(6) Uiso 1 1 calc R . .
C18A C 0.9032(2) 0.48790(19) 0.56379(18) 0.0437(6) Uani 1 1 d . . .
C71 C 0.4733(2) 0.2680(3) 0.4733(2) 0.0611(7) Uani 1 1 d . . .
H71A H 0.5301 0.2744 0.5278 0.050(7) Uiso 1 1 calc R A 1
Cl71 Cl 0.3782(9) 0.1357(9) 0.4204(7) 0.078(4) Uani 0.25 1 d P B 1
Cl72 Cl 0.4367(13) 0.3545(11) 0.5138(7) 0.094(4) Uani 0.25 1 d P B 1
Cl73 Cl 0.5259(9) 0.3288(17) 0.4078(14) 0.120(6) Uani 0.25 1 d P B 1
Cl74 Cl 0.3533(4) 0.2424(17) 0.4912(11) 0.106(4) Uani 0.25 1 d P B 2
Cl75 Cl 0.4954(17) 0.4077(10) 0.5207(10) 0.137(8) Uani 0.25 1 d P B 2
Cl76 Cl 0.4972(13) 0.2481(15) 0.3630(10) 0.094(5) Uani 0.25 1 d P B 2
Cl81 Cl 0.3958(12) 0.1303(8) 0.4079(9) 0.153(7) Uani 0.35 1 d P B 3
Cl82 Cl 0.3886(11) 0.3201(15) 0.5148(6) 0.114(4) Uani 0.35 1 d P B 3
Cl83 Cl 0.5123(7) 0.2808(9) 0.3714(7) 0.072(3) Uani 0.35 1 d P B 3
Cl84 Cl 0.3668(13) 0.1810(17) 0.4505(13) 0.091(5) Uani 0.15 1 d P B 4
Cl85 Cl 0.5312(15) 0.399(2) 0.481(3) 0.159(11) Uani 0.15 1 d P B 4
Cl86 Cl 0.453(3) 0.180(3) 0.3732(15) 0.180(15) Uani 0.15 1 d P B 4
C81 C 0.2536(3) 0.4849(3) 0.2545(3) 0.0812(10) Uani 1 1 d . . .
H81A H 0.3115 0.5138 0.3152 0.122 Uiso 0.50 1 calc PR . .
H81B H 0.1991 0.5070 0.2681 0.122 Uiso 0.50 1 calc PR . .
H81C H 0.2767 0.5091 0.2060 0.122 Uiso 0.50 1 calc PR . .
H81D H 0.2134 0.5061 0.2110 0.122 Uiso 0.50 1 calc PR . .
H81E H 0.3258 0.5130 0.2581 0.122 Uiso 0.50 1 calc PR . .
H81F H 0.2481 0.5108 0.3202 0.122 Uiso 0.50 1 calc PR . .
C82 C 0.2134(2) 0.3702(2) 0.2151(2) 0.0567(7) Uani 1 1 d . . .
C83 C 0.2582(2) 0.3171(3) 0.2601(2) 0.0618(7) Uani 1 1 d . . .
H83A H 0.3162 0.3546 0.3179 0.093 Uiso 1 1 calc R . .
C84 C 0.2192(3) 0.2120(3) 0.2213(3) 0.0745(9) Uani 1 1 d . . .
H84A H 0.2507 0.1776 0.2529 0.112 Uiso 1 1 calc R . .
C85 C 0.1375(3) 0.1561(3) 0.1397(3) 0.0762(9) Uani 1 1 d . . .
H85A H 0.1116 0.0830 0.1143 0.114 Uiso 1 1 calc R . .
C86 C 0.0917(3) 0.2038(3) 0.0936(2) 0.0689(8) Uani 1 1 d . . .
H86A H 0.0339 0.1638 0.0357 0.103 Uiso 1 1 calc R . .
C87 C 0.1282(2) 0.3100(3) 0.1299(2) 0.0618(8) Uani 1 1 d . . .
H87A H 0.0952 0.3425 0.0969 0.093 Uiso 1 1 calc R . .
C91 C 0.5981(3) 0.0141(2) 0.4163(2) 0.0722(9) Uani 1 1 d . . .
H91A H 0.6113 -0.0259 0.4547 0.108 Uiso 0.50 1 calc PR . .
H91B H 0.5249 -0.0158 0.3787 0.108 Uiso 0.50 1 calc PR . .
H91C H 0.6180 0.0855 0.4607 0.108 Uiso 0.50 1 calc PR . .
H91D H 0.5582 0.0551 0.4080 0.108 Uiso 0.50 1 calc PR . .
H91E H 0.6446 0.0450 0.4841 0.108 Uiso 0.50 1 calc PR . .
H91F H 0.5514 -0.0563 0.4020 0.108 Uiso 0.50 1 calc PR . .
C92 C 0.6592(2) 0.0117(2) 0.34798(19) 0.0528(6) Uani 1 1 d . . .
C93 C 0.6756(2) 0.0808(2) 0.3024(2) 0.0646(8) Uani 1 1 d . . .
H93A H 0.6478 0.1317 0.3155 0.097 Uiso 1 1 calc R . .
C94 C 0.7311(3) 0.0771(3) 0.2389(3) 0.0774(10) Uani 1 1 d . . .
H94A H 0.7410 0.1250 0.2082 0.116 Uiso 1 1 calc R . .
C95 C 0.7725(2) 0.0046(3) 0.2190(3) 0.0771(9) Uani 1 1 d . . .
H95A H 0.8105 0.0018 0.1745 0.116 Uiso 1 1 calc R . .
C96 C 0.7582(2) -0.0637(3) 0.2645(3) 0.0703(8) Uani 1 1 d . . .
H96A H 0.7875 -0.1133 0.2522 0.105 Uiso 1 1 calc R . .
C97 C 0.7022(2) -0.0608(2) 0.3271(2) 0.0570(7) Uani 1 1 d . . .
H97A H 0.6923 -0.1092 0.3572 0.086 Uiso 1 1 calc R . .

loop_
_atom_site_aniso_label
_atom_site_aniso_U_11
_atom_site_aniso_U_22
_atom_site_aniso_U_33
_atom_site_aniso_U_23
_atom_site_aniso_U_13
_atom_site_aniso_U_12
C1 0.077(2) 0.081(2) 0.0672(18) 0.0549(16) 0.0475(17) 0.0520(17)
C2 0.124(3) 0.086(2) 0.095(2) 0.073(2) 0.084(2) 0.085(2)
C3 0.144(3) 0.0591(19) 0.085(2) 0.0489(18) 0.078(3) 0.066(2)
C4 0.107(2) 0.0405(14) 0.0622(18) 0.0312(14) 0.0575(19) 0.0353(16)
C4A 0.0671(16) 0.0366(12) 0.0446(13) 0.0254(11) 0.0376(13) 0.0242(11)
C5 0.0497(13) 0.0301(11) 0.0377(12) 0.0160(9) 0.0230(11) 0.0084(10)
N5A 0.0407(10) 0.0231(8) 0.0299(9) 0.0107(7) 0.0162(8) 0.0077(7)
C5A 0.0326(10) 0.0265(10) 0.0255(9) 0.0112(8) 0.0117(8) 0.0113(8)
C5B 0.0360(11) 0.0281(10) 0.0295(10) 0.0145(8) 0.0165(9) 0.0130(8)
C5C 0.0421(12) 0.0331(11) 0.0363(11) 0.0140(9) 0.0183(10) 0.0161(9)
C5G 0.0372(12) 0.0411(12) 0.0384(12) 0.0181(10) 0.0141(10) 0.0152(10)
C5F 0.0444(14) 0.0662(17) 0.0612(16) 0.0382(14) 0.0272(13) 0.0326(13)
C5D 0.0699(17) 0.0376(13) 0.0444(13) 0.0161(11) 0.0291(13) 0.0279(12)
C5E 0.0684(17) 0.0557(15) 0.0600(16) 0.0305(13) 0.0384(14) 0.0436(14)
C6 0.0299(10) 0.0231(10) 0.0287(10) 0.0121(8) 0.0107(8) 0.0114(8)
O6 0.0429(8) 0.0223(7) 0.0311(7) 0.0101(6) 0.0139(6) 0.0097(6)
N6A 0.0274(8) 0.0203(8) 0.0246(8) 0.0081(6) 0.0102(7) 0.0089(6)
C6A 0.0286(10) 0.0241(9) 0.0261(9) 0.0104(8) 0.0111(8) 0.0112(8)
C6B 0.0371(11) 0.0243(10) 0.0298(10) 0.0130(8) 0.0176(9) 0.0140(8)
C6C 0.0382(11) 0.0351(11) 0.0343(11) 0.0146(9) 0.0167(9) 0.0187(9)
C6G 0.0422(12) 0.0292(11) 0.0372(11) 0.0128(9) 0.0203(10) 0.0152(9)
C6F 0.0608(15) 0.0270(11) 0.0587(15) 0.0178(11) 0.0336(13) 0.0219(11)
C6E 0.0666(16) 0.0456(14) 0.0638(16) 0.0347(13) 0.0347(14) 0.0380(13)
C6D 0.0510(14) 0.0533(14) 0.0446(13) 0.0272(11) 0.0229(11) 0.0346(12)
C7 0.0254(9) 0.0246(9) 0.0250(9) 0.0107(8) 0.0094(8) 0.0090(8)
C7A 0.0272(10) 0.0229(9) 0.0279(10) 0.0104(8) 0.0112(8) 0.0096(8)
N7A 0.0260(8) 0.0215(8) 0.0274(8) 0.0101(6) 0.0108(7) 0.0090(6)
C7C 0.0350(11) 0.0321(11) 0.0405(12) 0.0196(9) 0.0187(10) 0.0156(9)
C7B 0.0293(10) 0.0240(10) 0.0357(11) 0.0136(8) 0.0174(9) 0.0121(8)
C7D 0.0494(14) 0.0526(15) 0.0539(14) 0.0361(12) 0.0263(12) 0.0312(12)
C7G 0.0417(12) 0.0280(11) 0.0409(12) 0.0145(9) 0.0214(10) 0.0112(9)
C7F 0.0656(16) 0.0244(11) 0.0609(16) 0.0191(11) 0.0373(14) 0.0172(11)
C7E 0.0715(17) 0.0416(14) 0.0680(17) 0.0379(13) 0.0421(15) 0.0346(13)
C8 0.0313(10) 0.0225(10) 0.0259(9) 0.0109(8) 0.0108(8) 0.0122(8)
O8 0.0332(7) 0.0226(7) 0.0386(8) 0.0106(6) 0.0112(6) 0.0110(6)
C8A 0.0265(10) 0.0252(10) 0.0308(10) 0.0102(8) 0.0119(8) 0.0101(8)
N8A 0.0301(9) 0.0251(8) 0.0429(10) 0.0096(7) 0.0178(8) 0.0134(7)
C8B 0.0332(11) 0.0340(11) 0.0378(11) 0.0175(9) 0.0188(9) 0.0189(9)
C8G 0.0381(12) 0.0367(12) 0.0524(14) 0.0223(10) 0.0247(11) 0.0180(10)
C8C 0.0405(12) 0.0490(13) 0.0413(12) 0.0205(11) 0.0174(10) 0.0246(11)
C8F 0.0538(15) 0.0501(15) 0.082(2) 0.0427(14) 0.0416(15) 0.0268(13)
C8D 0.0648(17) 0.083(2) 0.0488(15) 0.0406(14) 0.0292(13) 0.0497(16)
C8E 0.0679(18) 0.080(2) 0.076(2) 0.0592(17) 0.0469(16) 0.0473(16)
C9 0.0370(11) 0.0316(11) 0.0468(13) 0.0099(10) 0.0207(10) 0.0173(9)
C9A 0.0503(14) 0.0409(12) 0.0619(15) 0.0279(12) 0.0395(13) 0.0308(11)
C10 0.0728(18) 0.0435(14) 0.091(2) 0.0355(15) 0.0569(18) 0.0374(14)
C11 0.112(3) 0.067(2) 0.119(3) 0.068(2) 0.087(3) 0.067(2)
C12 0.113(3) 0.092(3) 0.090(2) 0.068(2) 0.067(2) 0.078(2)
C13 0.0737(19) 0.080(2) 0.0647(18) 0.0469(16) 0.0421(16) 0.0582(17)
C13A 0.0492(13) 0.0542(14) 0.0523(14) 0.0318(12) 0.0323(12) 0.0366(12)
C14 0.0305(11) 0.0475(13) 0.0456(12) 0.0217(10) 0.0155(10) 0.0226(10)
N14A 0.0287(9) 0.0346(9) 0.0336(9) 0.0153(7) 0.0127(7) 0.0159(7)
C15 0.0273(10) 0.0268(10) 0.0341(11) 0.0124(8) 0.0095(9) 0.0092(8)
O15 0.0358(8) 0.0469(9) 0.0343(8) 0.0176(7) 0.0090(7) 0.0181(7)
N15A 0.0275(8) 0.0297(9) 0.0274(8) 0.0097(7) 0.0093(7) 0.0109(7)
C16 0.0293(10) 0.0253(10) 0.0282(10) 0.0070(8) 0.0108(8) 0.0077(8)
N16A 0.0301(9) 0.0269(8) 0.0265(8) 0.0108(7) 0.0084(7) 0.0093(7)
C17 0.0328(11) 0.0262(10) 0.0255(10) 0.0086(8) 0.0109(9) 0.0128(8)
O17 0.0354(8) 0.0463(9) 0.0370(8) 0.0198(7) 0.0093(7) 0.0187(7)
N17A 0.0344(9) 0.0389(10) 0.0320(9) 0.0208(8) 0.0150(8) 0.0174(8)
C18 0.0446(13) 0.0482(13) 0.0354(12) 0.0253(10) 0.0180(10) 0.0212(10)
C18A 0.0641(15) 0.0519(14) 0.0539(14) 0.0394(12) 0.0437(13) 0.0385(13)
C71 0.0532(16) 0.090(2) 0.0531(15) 0.0398(15) 0.0132(13) 0.0359(15)
Cl71 0.070(4) 0.059(6) 0.051(4) 0.032(4) -0.025(3) -0.023(4)
Cl72 0.148(11) 0.125(9) 0.077(4) 0.053(5) 0.059(7) 0.112(9)
Cl73 0.080(4) 0.161(15) 0.110(10) 0.104(9) -0.009(7) 0.010(8)
Cl74 0.045(2) 0.189(9) 0.120(8) 0.113(8) 0.023(3) 0.044(5)
Cl75 0.211(17) 0.090(7) 0.095(5) 0.016(5) 0.008(7) 0.087(10)
Cl76 0.108(11) 0.125(11) 0.059(4) 0.017(6) 0.016(5) 0.083(10)
Cl81 0.183(10) 0.097(6) 0.132(9) 0.022(5) -0.016(6) 0.060(6)
Cl82 0.139(8) 0.216(11) 0.071(2) 0.071(5) 0.057(4) 0.150(9)
Cl83 0.059(3) 0.111(8) 0.052(5) 0.056(5) 0.015(3) 0.020(4)
Cl84 0.067(7) 0.083(9) 0.083(9) 0.032(7) -0.006(6) 0.000(7)
Cl85 0.104(9) 0.133(18) 0.17(2) 0.109(16) -0.060(13) -0.022(10)
Cl86 0.16(2) 0.23(3) 0.078(11) -0.061(15) -0.057(13) 0.16(2)
C81 0.103(3) 0.080(2) 0.098(3) 0.048(2) 0.065(2) 0.050(2)
C82 0.0704(18) 0.0676(17) 0.0700(18) 0.0431(15) 0.0506(16) 0.0422(15)
C83 0.0580(16) 0.093(2) 0.0617(17) 0.0457(16) 0.0289(14) 0.0433(16)
C84 0.090(2) 0.094(3) 0.100(3) 0.069(2) 0.059(2) 0.066(2)
C85 0.091(2) 0.078(2) 0.098(3) 0.050(2) 0.062(2) 0.046(2)
C86 0.0673(19) 0.083(2) 0.0677(19) 0.0332(17) 0.0386(16) 0.0309(17)
C87 0.0651(18) 0.104(2) 0.0662(18) 0.0618(18) 0.0412(15) 0.0572(18)
C91 0.085(2) 0.0496(17) 0.0647(19) 0.0089(14) 0.0259(17) 0.0170(15)
C92 0.0474(14) 0.0408(13) 0.0508(14) 0.0115(11) 0.0024(12) 0.0076(11)
C93 0.0570(16) 0.0546(17) 0.084(2) 0.0358(16) 0.0124(16) 0.0231(14)
C94 0.068(2) 0.086(2) 0.104(3) 0.065(2) 0.0314(19) 0.0347(18)
C95 0.0616(19) 0.102(3) 0.095(2) 0.061(2) 0.0327(18) 0.0411(19)
C96 0.0643(18) 0.076(2) 0.089(2) 0.0442(18) 0.0265(17) 0.0381(16)
C97 0.0596(16) 0.0525(16) 0.0580(16) 0.0262(13) 0.0094(14) 0.0225(13)

loop_
_atom_type_symbol
_atom_type_description
_atom_type_scat_dispersion_real
_atom_type_scat_dispersion_imag
_atom_type_scat_source
C C 0.0033 0.0016 'International Tables Vol C Tables 4.2.6.8 and 6.1.1.4'
H H 0.0000 0.0000 'International Tables Vol C Tables 4.2.6.8 and 6.1.1.4'
N N 0.0061 0.0033 'International Tables Vol C Tables 4.2.6.8 and 6.1.1.4'
O O 0.0106 0.0060 'International Tables Vol C Tables 4.2.6.8 and 6.1.1.4'
Cl Cl 0.1484 0.1585 'International Tables Vol C Tables 4.2.6.8 and 6.1.1.4'

loop_
_geom_angle_atom_site_label_1
_geom_angle_atom_site_label_2
_geom_angle_atom_site_label_3
_geom_angle
C18A C1 C2 120.2(3)
C18A C1 H1A 119.9
C2 C1 H1A 119.9
C3 C2 C1 120.1(3)
C3 C2 H2A 119.9
C1 C2 H2A 119.9
C4 C3 C2 120.1(3)
C4 C3 H3A 120.0
C2 C3 H3A 120.0
C3 C4 C4A 121.1(3)
C3 C4 H4A 119.5
C4A C4 H4A 119.5
C18A C4A C4 119.2(2)
C18A C4A C5 121.3(2)
C4 C4A C5 119.5(2)
N5A C5 C4A 114.67(19)
N5A C5 H5A 108.6
C4A C5 H5A 108.6
N5A C5 H5B 108.6
C4A C5 H5B 108.6
H5A C5 H5B 107.6
C6 N5A C5A 112.64(15)
C6 N5A C5 120.58(16)
C5A N5A C5 121.18(16)
N17A C5A N5A 112.83(16)
N17A C5A C5B 112.42(16)
N5A C5A C5B 111.49(16)
N17A C5A C6A 102.17(15)
N5A C5A C6A 102.75(14)
C5B C5A C6A 114.52(15)
C5G C5B C5C 119.1(2)
C5G C5B C5A 120.41(18)
C5C C5B C5A 120.34(18)
C5D C5C C5B 120.3(2)
C5D C5C H5CA 119.8
C5B C5C H5CA 119.8
C5B C5G C5F 120.0(2)
C5B C5G H5GA 120.0
C5F C5G H5GA 120.0
C5E C5F C5G 120.3(2)
C5E C5F H5FA 119.8
C5G C5F H5FA 119.8
C5E C5D C5C 120.2(2)
C5E C5D H5DA 119.9
C5C C5D H5DA 119.9
C5D C5E C5F 120.0(2)
C5D C5E H5EA 120.0
C5F C5E H5EA 120.0
O6 C6 N6A 126.95(17)
O6 C6 N5A 124.71(17)
N6A C6 N5A 108.31(16)
C6 N6A C7 121.84(15)
C6 N6A C6A 113.36(15)
C7 N6A C6A 123.08(15)
N16A C6A N6A 111.69(15)
N16A C6A C6B 114.29(15)
N6A C6A C6B 112.53(15)
N16A C6A C5A 102.10(14)
N6A C6A C5A 101.50(14)
C6B C6A C5A 113.59(15)
C6C C6B C6G 118.72(18)
C6C C6B C6A 119.78(17)
C6G C6B C6A 121.39(18)
C6B C6C C6D 120.5(2)
C6B C6C H6CA 119.8
C6D C6C H6CA 119.8
C6F C6G C6B 120.3(2)
C6F C6G H6GA 119.8
C6B C6G H6GA 119.8
C6E C6F C6G 120.4(2)
C6E C6F H6FA 119.8
C6G C6F H6FA 119.8
C6F C6E C6D 120.0(2)
C6F C6E H6EA 120.0
C6D C6E H6EA 120.0
C6E C6D C6C 120.0(2)
C6E C6D H6DA 120.0
C6C C6D H6DA 120.0
N7A C7 N6A 116.16(15)
N7A C7 H7A 108.2
N6A C7 H7A 108.2
N7A C7 H7B 108.2
N6A C7 H7B 108.2
H7A C7 H7B 107.4
N7A C7A N15A 111.83(15)
N7A C7A C7B 112.87(15)
N15A C7A C7B 113.76(15)
N7A C7A C8A 101.92(14)
N15A C7A C8A 101.99(14)
C7B C7A C8A 113.37(15)
C8 N7A C7 122.82(15)
C8 N7A C7A 113.35(15)
C7 N7A C7A 123.72(15)
C7B C7C C7D 120.4(2)
C7B C7C H7CA 119.8
C7D C7C H7CA 119.8
C7C C7B C7G 118.92(18)
C7C C7B C7A 119.91(17)
C7G C7B C7A 121.04(18)
C7E C7D C7C 120.2(2)
C7E C7D H7DA 119.9
C7C C7D H7DA 119.9
C7F C7G C7B 120.2(2)
C7F C7G H7GA 119.9
C7B C7G H7GA 119.9
C7E C7F C7G 120.2(2)
C7E C7F H7FA 119.9
C7G C7F H7FA 119.9
C7D C7E C7F 120.0(2)
C7D C7E H7EA 120.0
C7F C7E H7EA 120.0
O8 C8 N8A 125.51(17)
O8 C8 N7A 126.56(18)
N8A C8 N7A 107.90(16)
N8A C8A N14A 113.29(16)
N8A C8A C8B 111.22(16)
N14A C8A C8B 112.43(15)
N8A C8A C7A 102.40(14)
N14A C8A C7A 102.50(14)
C8B C8A C7A 114.37(15)
C8 N8A C8A 114.13(15)
C8 N8A C9 122.63(17)
C8A N8A C9 121.93(16)
C8C C8B C8G 119.2(2)
C8C C8B C8A 119.87(19)
C8G C8B C8A 120.69(19)
C8B C8G C8F 119.7(2)
C8B C8G H8GA 120.1
C8F C8G H8GA 120.1
C8B C8C C8D 120.1(2)
C8B C8C H8CA 119.9
C8D C8C H8CA 119.9
C8E C8F C8G 120.7(2)
C8E C8F H8FA 119.7
C8G C8F H8FA 119.7
C8E C8D C8C 120.5(3)
C8E C8D H8DA 119.7
C8C C8D H8DA 119.7
C8F C8E C8D 119.6(2)
C8F C8E H8EA 120.2
C8D C8E H8EA 120.2
N8A C9 C9A 113.43(18)
N8A C9 H9A 108.9
C9A C9 H9A 108.9
N8A C9 H9B 108.9
C9A C9 H9B 108.9
H9A C9 H9B 107.7
C10 C9A C13A 118.7(2)
C10 C9A C9 120.3(2)
C13A C9A C9 120.9(2)
C11 C10 C9A 120.7(3)
C11 C10 H10A 119.7
C9A C10 H10A 119.7
C12 C11 C10 119.8(3)
C12 C11 H11A 120.1
C10 C11 H11A 120.1
C11 C12 C13 120.5(3)
C11 C12 H12A 119.7
C13 C12 H12A 119.7
C12 C13 C13A 120.9(3)
C12 C13 H13A 119.6
C13A C13 H13A 119.6
C13 C13A C9A 119.3(2)
C13 C13A C14 119.5(2)
C9A C13A C14 121.2(2)
N14A C14 C13A 114.16(18)
N14A C14 H14A 108.7
C13A C14 H14A 108.7
N14A C14 H14B 108.7
C13A C14 H14B 108.7
H14A C14 H14B 107.6
C15 N14A C8A 113.58(15)
C15 N14A C14 121.15(17)
C8A N14A C14 121.16(16)
O15 C15 N14A 125.80(18)
O15 C15 N15A 125.87(18)
N14A C15 N15A 108.23(17)
C15 N15A C16 121.21(16)
C15 N15A C7A 112.83(16)
C16 N15A C7A 125.58(16)
N16A C16 N15A 118.31(16)
N16A C16 H16A 107.7
N15A C16 H16A 107.7
N16A C16 H16B 107.7
N15A C16 H16B 107.7
H16A C16 H16B 107.1
C17 N16A C16 121.19(16)
C17 N16A C6A 112.32(16)
C16 N16A C6A 126.26(16)
O17 C17 N17A 125.82(18)
O17 C17 N16A 126.03(18)
N17A C17 N16A 108.07(16)
C17 N17A C5A 114.13(15)
C17 N17A C18 122.80(17)
C5A N17A C18 122.38(16)
N17A C18 C18A 113.15(17)
N17A C18 H18A 108.9
C18A C18 H18A 108.9
N17A C18 H18B 108.9
C18A C18 H18B 108.9
H18A C18 H18B 107.8
C1 C18A C4A 119.3(2)
C1 C18A C18 119.7(3)
C4A C18A C18 121.0(2)
Cl72 C71 Cl84 93.0(9)
Cl72 C71 Cl86 139.3(9)
Cl84 C71 Cl86 73.1(15)
Cl72 C71 Cl73 89.7(7)
Cl84 C71 Cl73 133.7(7)
Cl86 C71 Cl73 75.2(17)
Cl72 C71 Cl76 118.9(6)
Cl84 C71 Cl76 106.1(7)
Cl86 C71 Cl76 38.4(18)
Cl73 C71 Cl76 36.8(7)
Cl72 C71 Cl74 57.9(5)
Cl84 C71 Cl74 35.8(6)
Cl86 C71 Cl74 104.9(12)
Cl73 C71 Cl74 131.1(5)
Cl76 C71 Cl74 127.0(6)
Cl72 C71 Cl82 24.4(6)
Cl84 C71 Cl82 69.0(8)
Cl86 C71 Cl82 129.3(7)
Cl73 C71 Cl82 109.3(6)
Cl76 C71 Cl82 128.7(5)
Cl74 C71 Cl82 33.6(4)
Cl72 C71 Cl83 108.2(5)
Cl84 C71 Cl83 117.4(7)
Cl86 C71 Cl83 52(2)
Cl73 C71 Cl83 22.9(7)
Cl76 C71 Cl83 14.0(6)
Cl74 C71 Cl83 131.1(4)
Cl82 C71 Cl83 122.7(5)
Cl72 C71 Cl71 117.6(7)
Cl84 C71 Cl71 25.0(10)
Cl86 C71 Cl71 52(2)
Cl73 C71 Cl71 123.9(8)
Cl76 C71 Cl71 88.9(7)
Cl74 C71 Cl71 60.8(7)
Cl82 C71 Cl71 93.9(7)
Cl83 C71 Cl71 102.3(5)
Cl72 C71 Cl85 54.7(12)
Cl84 C71 Cl85 141.7(9)
Cl86 C71 Cl85 116.3(16)
Cl73 C71 Cl85 41.5(10)
Cl76 C71 Cl85 78.3(13)
Cl74 C71 Cl85 111.2(10)
Cl82 C71 Cl85 78.7(12)
Cl83 C71 Cl85 64.3(14)
Cl71 C71 Cl85 155.6(6)
Cl72 C71 Cl81 128.0(7)
Cl84 C71 Cl81 36.2(9)
Cl86 C71 Cl81 41.7(19)
Cl73 C71 Cl81 116.0(7)
Cl76 C71 Cl81 79.8(6)
Cl74 C71 Cl81 72.0(6)
Cl82 C71 Cl81 104.8(6)
Cl83 C71 Cl81 93.5(5)
Cl71 C71 Cl81 11.3(8)
Cl85 C71 Cl81 153.9(10)
Cl72 C71 Cl75 29.3(5)
Cl84 C71 Cl75 122.1(9)
Cl86 C71 Cl75 138.4(18)
Cl73 C71 Cl75 67.4(7)
Cl76 C71 Cl75 103.0(6)
Cl74 C71 Cl75 87.3(6)
Cl82 C71 Cl75 53.7(5)
Cl83 C71 Cl75 89.5(6)
Cl71 C71 Cl75 145.9(8)
Cl85 C71 Cl75 27.2(11)
Cl81 C71 Cl75 154.8(7)
Cl72 C71 H71A 108.0
Cl84 C71 H71A 114.9
Cl86 C71 H71A 112.6
Cl73 C71 H71A 108.0
Cl76 C71 H71A 114.3
Cl74 C71 H71A 116.0
Cl82 C71 H71A 113.3
Cl83 C71 H71A 112.9
Cl71 C71 H71A 108.0
Cl85 C71 H71A 96.2
Cl81 C71 H71A 105.6
Cl75 C71 H71A 96.1
C71 Cl72 Cl73 47.4(4)
C71 Cl73 Cl72 42.9(4)
C71 Cl84 Cl86 53.7(9)
C71 Cl86 Cl84 53.2(8)
C82 C81 H81A 109.5
C82 C81 H81B 109.5
H81A C81 H81B 109.5
C82 C81 H81C 109.5
H81A C81 H81C 109.5
H81B C81 H81C 109.5
C82 C81 H81D 109.5
H81A C81 H81D 141.1
H81B C81 H81D 56.3
H81C C81 H81D 56.3
C82 C81 H81E 109.5
H81A C81 H81E 56.3
H81B C81 H81E 141.1
H81C C81 H81E 56.3
H81D C81 H81E 109.5
C82 C81 H81F 109.5
H81A C81 H81F 56.3
H81B C81 H81F 56.3
H81C C81 H81F 141.1
H81D C81 H81F 109.5
H81E C81 H81F 109.5
C87 C82 C83 116.7(3)
C87 C82 C81 120.7(3)
C83 C82 C81 122.5(3)
C84 C83 C82 120.6(3)
C84 C83 H83A 119.7
C82 C83 H83A 119.7
C85 C84 C83 121.6(3)
C85 C84 H84A 119.2
C83 C84 H84A 119.2
C84 C85 C86 120.0(3)
C84 C85 H85A 120.0
C86 C85 H85A 120.0
C85 C86 C87 120.7(3)
C85 C86 H86A 119.7
C87 C86 H86A 119.7
C86 C87 C82 120.4(3)
C86 C87 H87A 119.8
C82 C87 H87A 119.8
C92 C91 H91A 109.5
C92 C91 H91B 109.5
H91A C91 H91B 109.5
C92 C91 H91C 109.5
H91A C91 H91C 109.5
H91B C91 H91C 109.5
C92 C91 H91D 109.5
H91A C91 H91D 141.1
H91B C91 H91D 56.3
H91C C91 H91D 56.3
C92 C91 H91E 109.5
H91A C91 H91E 56.3
H91B C91 H91E 141.1
H91C C91 H91E 56.3
H91D C91 H91E 109.5
C92 C91 H91F 109.5
H91A C91 H91F 56.3
H91B C91 H91F 56.3
H91C C91 H91F 141.1
H91D C91 H91F 109.5
H91E C91 H91F 109.5
C93 C92 C97 117.3(3)
C93 C92 C91 121.8(3)
C97 C92 C91 120.9(3)
C94 C93 C92 121.2(3)
C94 C93 H93A 119.4
C92 C93 H93A 119.4
C93 C94 C95 120.6(3)
C93 C94 H94A 119.7
C95 C94 H94A 119.7
C94 C95 C96 119.1(3)
C94 C95 H95A 120.5
C96 C95 H95A 120.5
C97 C96 C95 120.5(3)
C97 C96 H96A 119.8
C95 C96 H96A 119.8
C96 C97 C92 121.4(3)
C96 C97 H97A 119.3
C92 C97 H97A 119.3

loop_
_geom_bond_atom_site_label_1
_geom_bond_atom_site_label_2
_geom_bond_distance
C1 C18A 1.390(4)
C1 C2 1.396(5)
C1 H1A 0.9500
C2 C3 1.367(5)
C2 H2A 0.9500
C3 C4 1.366(5)
C3 H3A 0.9500
C4 C4A 1.400(3)
C4 H4A 0.9500
C4A C18A 1.390(4)
C4A C5 1.503(3)
C5 N5A 1.459(3)
C5 H5A 0.9900
C5 H5B 0.9900
N5A C6 1.374(3)
N5A C5A 1.449(2)
C5A N17A 1.442(3)
C5A C5B 1.527(3)
C5A C6A 1.602(3)
C5B C5G 1.381(3)
C5B C5C 1.395(3)
C5C C5D 1.386(3)
C5C H5CA 0.9500
C5G C5F 1.393(3)
C5G H5GA 0.9500
C5F C5E 1.377(4)
C5F H5FA 0.9500
C5D C5E 1.371(4)
C5D H5DA 0.9500
C5E H5EA 0.9500
C6 O6 1.216(2)
C6 N6A 1.372(2)
N6A C7 1.455(2)
N6A C6A 1.463(2)
C6A N16A 1.458(2)
C6A C6B 1.523(3)
C6B C6C 1.389(3)
C6B C6G 1.396(3)
C6C C6D 1.394(3)
C6C H6CA 0.9500
C6G C6F 1.387(3)
C6G H6GA 0.9500
C6F C6E 1.376(4)
C6F H6FA 0.9500
C6E C6D 1.378(4)
C6E H6EA 0.9500
C6D H6DA 0.9500
C7 N7A 1.443(2)
C7 H7A 0.9900
C7 H7B 0.9900
C7A N7A 1.457(2)
C7A N15A 1.460(2)
C7A C7B 1.528(3)
C7A C8A 1.603(3)
N7A C8 1.374(2)
C7C C7B 1.387(3)
C7C C7D 1.393(3)
C7C H7CA 0.9500
C7B C7G 1.394(3)
C7D C7E 1.376(4)
C7D H7DA 0.9500
C7G C7F 1.390(3)
C7G H7GA 0.9500
C7F C7E 1.379(4)
C7F H7FA 0.9500
C7E H7EA 0.9500
C8 O8 1.215(2)
C8 N8A 1.365(3)
C8A N8A 1.442(3)
C8A N14A 1.444(3)
C8A C8B 1.524(3)
N8A C9 1.461(3)
C8B C8C 1.385(3)
C8B C8G 1.389(3)
C8G C8F 1.390(3)
C8G H8GA 0.9500
C8C C8D 1.387(3)
C8C H8CA 0.9500
C8F C8E 1.372(4)
C8F H8FA 0.9500
C8D C8E 1.372(4)
C8D H8DA 0.9500
C8E H8EA 0.9500
C9 C9A 1.508(3)
C9 H9A 0.9900
C9 H9B 0.9900
C9A C10 1.396(3)
C9A C13A 1.400(4)
C10 C11 1.393(5)
C10 H10A 0.9500
C11 C12 1.365(5)
C11 H11A 0.9500
C12 C13 1.370(5)
C12 H12A 0.9500
C13 C13A 1.394(3)
C13 H13A 0.9500
C13A C14 1.509(3)
C14 N14A 1.466(3)
C14 H14A 0.9900
C14 H14B 0.9900
N14A C15 1.362(3)
C15 O15 1.218(2)
C15 N15A 1.380(3)
N15A C16 1.452(2)
C16 N16A 1.447(3)
C16 H16A 0.9900
C16 H16B 0.9900
N16A C17 1.382(3)
C17 O17 1.215(2)
C17 N17A 1.361(3)
N17A C18 1.464(3)
C18 C18A 1.527(3)
C18 H18A 0.9900
C18 H18B 0.9900
C71 Cl72 1.544(9)
C71 Cl84 1.563(14)
C71 Cl86 1.573(11)
C71 Cl73 1.669(12)
C71 Cl76 1.728(13)
C71 Cl74 1.754(8)
C71 Cl82 1.762(7)
C71 Cl83 1.786(7)
C71 Cl71 1.823(8)
C71 Cl85 1.823(18)
C71 Cl81 1.823(11)
C71 Cl75 1.875(11)
C71 H71A 1.0000
Cl72 Cl73 2.267(16)
Cl84 Cl86 1.87(3)
C81 C82 1.492(4)
C81 H81A 0.9800
C81 H81B 0.9800
C81 H81C 0.9800
C81 H81D 0.9800
C81 H81E 0.9800
C81 H81F 0.9800
C82 C87 1.402(4)
C82 C83 1.406(4)
C83 C84 1.365(5)
C83 H83A 0.9500
C84 C85 1.341(5)
C84 H84A 0.9500
C85 C86 1.356(5)
C85 H85A 0.9500
C86 C87 1.383(5)
C86 H86A 0.9500
C87 H87A 0.9500
C91 C92 1.488(4)
C91 H91A 0.9800
C91 H91B 0.9800
C91 H91C 0.9800
C91 H91D 0.9800
C91 H91E 0.9800
C91 H91F 0.9800
C92 C93 1.389(4)
C92 C97 1.392(4)
C93 C94 1.369(5)
C93 H93A 0.9500
C94 C95 1.375(5)
C94 H94A 0.9500
C95 C96 1.377(5)
C95 H95A 0.9500
C96 C97 1.363(4)
C96 H96A 0.9500
C97 H97A 0.9500
